data_2007908
loop_
_publ_author_name
'Santos, Marcelo H.'
'Speziali, Nivaldo L.'
'Nagem, Tanus J.'
'Oliveira, T\^ania T.'

_publ_section_title
;
 Epiclusianone: a New Natural Product Derivative of
 Bicyclo[3.3.1]nonane-2,4,9-trione
;
_journal_issue 12
_journal_name_full 'Acta Crystallographica Section C'
_journal_page_first 1990
_journal_page_last 1992
_journal_paper_doi 10.1107/S0108270198006477
_journal_volume 54
_journal_year 1998
_chemical_formula_structural 'C33 H42 O4'
_chemical_formula_sum 'C33 H42 O4'
_chemical_formula_weight 502.7
_chemical_name_systematic
;
 3-benzoyl-4-hydroxy-6-6-dimethyl-1,5,7-tri(3-methyl-2-butenyl)bicyclo[3.3.1]
non-3-ene-2,9-dione
;
_space_group_IT_number 19
_symmetry_cell_setting orthorhombic
_symmetry_space_group_name_Hall 'P 2ac 2ab'
_symmetry_space_group_name_H-M 'P 21 21 21'
_cell_angle_alpha 90.000
_cell_angle_beta 90.000
_cell_angle_gamma 90.000
_cell_formula_units_Z 4
_cell_length_a 8.777(2)
_cell_length_b 12.557(2)
_cell_length_c 27.324(5)
_cell_measurement_reflns_used 27
_cell_measurement_temperature 298
_cell_measurement_theta_max 12.43
_cell_measurement_theta_min 10.93
_cell_volume 3011.5(10)
_computing_cell_refinement 'XSCANS (Siemens,1991)'
_computing_data_collection 'XSCANS (Siemens,1991)'
_computing_data_reduction 'XSCANS (Siemens,1991)'
_computing_publication_material 'SHELXTL/PC (Sheldrick,1990)'
_computing_structure_refinement 'SHELXTL/PC (Sheldrick,1990)'
_computing_structure_solution 'SHELXTL/PC (Sheldrick,1990)'
_diffrn_ambient_temperature 298
_diffrn_measurement_device 'Siemens P4 diffractometer'
_diffrn_measurement_method \q/2\q
_diffrn_radiation_monochromator graphite
_diffrn_radiation_source 'X-ray tube'
_diffrn_radiation_type 'Mo K\a'
_diffrn_radiation_wavelength 0.71073
_diffrn_reflns_av_R_equivalents 0.06
_diffrn_reflns_limit_h_max 11
_diffrn_reflns_limit_h_min -11
_diffrn_reflns_limit_k_max 16
_diffrn_reflns_limit_k_min 0
_diffrn_reflns_limit_l_max 35
_diffrn_reflns_limit_l_min 0
_diffrn_reflns_number 6375
_diffrn_reflns_theta_max 27.67
_diffrn_reflns_theta_min 3.50
_diffrn_standards_decay_% none
_diffrn_standards_interval_count 247
_diffrn_standards_number 3
_exptl_absorpt_coefficient_mu 0.071
_exptl_absorpt_correction_type none
_exptl_crystal_colour 'Light yellow'
_exptl_crystal_density_diffrn 1.109
_exptl_crystal_density_meas ?
_exptl_crystal_description 'Prism '
_exptl_crystal_F_000 1088
_exptl_crystal_size_max 0.20
_exptl_crystal_size_mid 0.16
_exptl_crystal_size_min 0.16
_refine_diff_density_max 0.24
_refine_diff_density_min -0.23
_refine_ls_extinction_method none
_refine_ls_goodness_of_fit_obs 1.54
_refine_ls_hydrogen_treatment constr
_refine_ls_matrix_type full
_refine_ls_number_constraints 0
_refine_ls_number_parameters 334
_refine_ls_number_reflns 2495
_refine_ls_number_restraints 0
_refine_ls_R_factor_obs 0.0648
_refine_ls_shift/esd_max 0.007
_refine_ls_shift/esd_mean 0.001
_refine_ls_structure_factor_coef F
_refine_ls_weighting_details w=1/(\s(F))
_refine_ls_weighting_scheme sigma
_refine_ls_wR_factor_obs 0.0585
_reflns_number_observed 2535
_reflns_number_total 6055
_reflns_observed_criterion refl_observed_if_F_>=4.0_sigma(F)
_cod_data_source_file da1009.cif
_cod_data_source_block da1009
_cod_depositor_comments
;
The following automatic conversions were performed:
'_symmetry_cell_setting' value 'Orthorhombic' changed to 'orthorhombic'
according to '/home/saulius/struct/CIF-dictionaries/cif_core.dic'
dictionary named 'cif_core.dic' version 2.4.1 from 2010-06-29.

Automatic conversion script
Id: cif_fix_enum 1527 2010-12-29 10:47:43Z saulius 

The following automatic conversions were performed:

'_diffrn_ambient_temperature' value '298 (K)' was changed to '298' -
the value should be numeric and without a unit designator.

Automatic conversion script
Id: cif_fix_values 1646 2011-03-28 12:23:43Z adriana 

The following automatic conversions were performed:

'_diffrn_ambient_temperature' value '298 (K)' was changed to '298' -
the value should be numeric and without a unit
designator.

'_symmetry_cell_setting' value 'Orthorhombic' changed to
'orthorhombic' according to
/home/saulius/struct/CIF-dictionaries/cif_core.dic dictionary named
'cif_core.dic' version 2.4.1 from
2010-06-29.

'_refine_ls_matrix_type' value 'Full' changed to 'full'
according to /home/saulius/struct/CIF-dictionaries/cif_core.dic
dictionary named 'cif_core.dic' version 2.4.1 from 2010-06-29.

Automatic conversion script
Id: cif_fix_values 1715 2011-07-08 13:25:40Z adriana 

The following automatic conversions were performed:

'_exptl_crystal_density_meas' value 'not measured' was changed to '?'
- the value is perceived as not measured.

Automatic conversion script
Id: cif_fix_values 3008 2015-01-20 13:52:24Z robertas 
;
_cod_original_cell_volume 3011.6(11)
_cod_database_code 2007908

loop_
_symmetry_equiv_pos_as_xyz
x,y,z
'1/2-x, -y, 1/2+z'
'-x, 1/2+y, 1/2-z'
'1/2+x, 1/2-y, -z'

loop_
_atom_site_label
_atom_site_fract_x
_atom_site_fract_y
_atom_site_fract_z
_atom_site_U_iso_or_equiv
_atom_site_adp_type
O2 0.6254(4) 0.9147(3) 0.06120(10) 0.0630(10) Uani
O4 0.8019(4) 1.1863(3) 0.15980(10) 0.0640(10) Uani
O9 0.4500(4) 0.9529(3) 0.21680(10) 0.0770(10) Uani
O10 0.9781(4) 1.1100(3) 0.10080(10) 0.0760(10) Uani
C1 0.4714(5) 0.9584(3) 0.1296(2) 0.046(2) Uani
C2 0.6198(5) 0.9621(4) 0.0996(2) 0.047(2) Uani
C3 0.7435(5) 1.0285(3) 0.1181(2) 0.042(2) Uani
C4 0.7093(5) 1.1078(4) 0.1514(2) 0.047(2) Uani
C5 0.5666(5) 1.1098(4) 0.1834(2) 0.051(2) Uani
C6 0.4403(5) 1.1892(4) 0.1612(2) 0.062(2) Uani
C7 0.3914(5) 1.1552(4) 0.1087(2) 0.060(2) Uani
C8 0.3533(5) 1.0356(4) 0.1057(2) 0.059(2) Uani
C9 0.4942(5) 0.9987(4) 0.1806(2) 0.053(2) Uani
C10 0.8920(5) 1.0300(4) 0.0949(2) 0.056(2) Uani
C11 0.9554(6) 0.9381(5) 0.0676(2) 0.061(2) Uani
C12 1.0504(7) 0.9576(6) 0.0282(2) 0.092(3) Uani
C13 1.1177(11) 0.8717(9) 0.0043(3) 0.139(5) Uani
C14 1.0906(13) 0.7705(10) 0.0200(4) 0.151(6) Uani
C15 1.0028(9) 0.7537(6) 0.0587(4) 0.127(4) Uani
C16 0.9330(6) 0.8360(5) 0.0837(3) 0.089(3) Uani
C17 0.4960(7) 1.3048(3) 0.1620(2) 0.075(2) Uani
C18 0.2980(6) 1.1849(5) 0.1944(2) 0.085(2) Uani
C19 0.6152(7) 1.1370(4) 0.2361(2) 0.072(2) Uani
C20 0.7348(8) 1.0640(5) 0.2554(2) 0.077(2) Uani
C21 0.8666(8) 1.0877(5) 0.2745(2) 0.087(3) Uani
C22 0.9235(7) 1.1977(5) 0.2801(3) 0.113(3) Uani
C23 0.9735(9) 1.0036(6) 0.2921(3) 0.129(3) Uani
C24 0.4894(6) 1.1948(4) 0.0656(2) 0.064(2) Uani
C25 0.4208(7) 1.1695(4) 0.0169(2) 0.073(2) Uani
C26 0.4850(9) 1.1279(4) -0.0216(2) 0.080(3) Uani
C27 0.6491(9) 1.0958(5) -0.0254(2) 0.106(3) Uani
C28 0.3968(10) 1.1053(5) -0.0681(2) 0.126(4) Uani
C29 0.4067(5) 0.8444(3) 0.1287(2) 0.064(2) Uani
C30 0.5189(5) 0.7624(4) 0.1453(2) 0.062(2) Uani
C31 0.5161(6) 0.6591(4) 0.1355(2) 0.063(2) Uani
C32 0.3883(7) 0.6076(4) 0.1080(2) 0.085(2) Uani
C33 0.6379(7) 0.5858(4) 0.1543(2) 0.087(2) Uani
H4A 0.8805 1.1777 0.1420 0.0800 Uiso
H7A 0.2957 1.1904 0.1035 0.0800 Uiso
H8A 0.2556 1.0237 0.1205 0.0800 Uiso
H8B 0.3447 1.0170 0.0718 0.0800 Uiso
H12A 1.0711 1.0289 0.0174 0.0800 Uiso
H13A 1.1835 0.8821 -0.0234 0.0800 Uiso
H14A 1.1333 0.7101 0.0034 0.0800 Uiso
H15A 0.9872 0.6827 0.0708 0.0800 Uiso
H16A 0.8692 0.8223 0.1116 0.0800 Uiso
H17A 0.4188 1.3509 0.1489 0.0800 Uiso
H17B 0.5182 1.3253 0.1951 0.0800 Uiso
H17C 0.5867 1.3106 0.1426 0.0800 Uiso
H18A 0.2219 1.2321 0.1815 0.0800 Uiso
H18B 0.2588 1.1135 0.1949 0.0800 Uiso
H18C 0.3241 1.2064 0.2270 0.0800 Uiso
H19A 0.5273 1.1334 0.2570 0.0800 Uiso
H19B 0.6529 1.2087 0.2370 0.0800 Uiso
H20A 0.7108 0.9895 0.2539 0.0800 Uiso
H22A 0.8486 1.2466 0.2678 0.0800 Uiso
H22B 0.9417 1.2122 0.3141 0.0800 Uiso
H22C 1.0166 1.2061 0.2621 0.0800 Uiso
H23A 0.9284 0.9348 0.2871 0.0800 Uiso
H23B 1.0677 1.0078 0.2744 0.0800 Uiso
H23C 0.9928 1.0138 0.3264 0.0800 Uiso
H24A 0.5884 1.1626 0.0676 0.0800 Uiso
H24B 0.5023 1.2705 0.0682 0.0800 Uiso
H25A 0.3143 1.1856 0.0138 0.0800 Uiso
H27A 0.6997 1.1121 0.0048 0.0800 Uiso
H27B 0.6566 1.0208 -0.0318 0.0800 Uiso
H27C 0.6964 1.1346 -0.0516 0.0800 Uiso
H28A 0.2925 1.1266 -0.0639 0.0800 Uiso
H28B 0.4409 1.1442 -0.0948 0.0800 Uiso
H28C 0.4011 1.0304 -0.0750 0.0800 Uiso
H29A 0.3761 0.8281 0.0958 0.0800 Uiso
H29B 0.3177 0.8408 0.1490 0.0800 Uiso
H30A 0.6013 0.7872 0.1654 0.0800 Uiso
H32A 0.3166 0.6606 0.0974 0.0800 Uiso
H32B 0.4279 0.5706 0.0800 0.0800 Uiso
H32C 0.3382 0.5579 0.1293 0.0800 Uiso
H33A 0.7141 0.6272 0.1709 0.0800 Uiso
H33B 0.5942 0.5356 0.1768 0.0800 Uiso
H33C 0.6838 0.5483 0.1275 0.0800 Uiso

loop_
_atom_site_aniso_label
_atom_site_aniso_U_11
_atom_site_aniso_U_22
_atom_site_aniso_U_33
_atom_site_aniso_U_12
_atom_site_aniso_U_13
_atom_site_aniso_U_23
O2 .064(2) .063(2) .061(2) -.006(2) -.004(2) -.023(2)
O4 .061(2) .055(2) .074(3) -.013(2) .007(2) -.019(2)
O9 .084(3) .080(3) .068(3) -.018(2) .013(2) .017(2)
O10 .052(2) .070(3) .106(3) -.017(2) .011(2) -.012(2)
C1 .040(3) .039(3) .060(3) -.002(2) -.005(2) .005(3)
C2 .051(3) .036(3) .053(3) .003(2) -.011(3) -.003(3)
C3 .046(3) .038(3) .042(3) -.004(2) -.006(2) -.004(2)
C4 .048(3) .045(3) .049(3) .011(3) -.007(3) .004(3)
C5 .055(3) .049(3) .050(3) .005(3) .001(2) -.002(3)
C6 .063(3) .053(3) .067(4) -.001(3) .011(3) -.009(3)
C7 .050(3) .049(3) .080(4) .007(2) -.003(3) .001(3)
C8 .052(3) .056(3) .070(4) .002(3) -.008(3) .000(3)
C9 .045(3) .048(3) .065(4) .006(2) -.002(3) .002(3)
C10 .049(3) .060(3) .058(4) .007(3) -.004(3) -.007(3)
C11 .043(3) .079(4) .059(4) .008(3) -.011(3) -.020(3)
C12 .073(4) .131(6) .070(5) .023(4) .006(4) -.021(5)
C13 .089(5) .245(12) .082(6) .019(9) .0014(4) -.059(8)
C14 .104(8) .208(12) .141(11) .060(9) -.0035(7) -.119(10)
C15 .102(6) .086(5) .194(10) .035(7) -.0039(7) -.045(6)
C16 .074(4) .073(5) .118(5) .019(3) -.012(4) -.034(4)
C17 .090(4) .045(3) .090(4) .014(3) .001(4) -.013(3)
C18 .083(4) .086(4) .087(4) .023(4) .024(4) -.007(4)
C19 .086(4) .069(4) .062(4) -.009(3) .002(3) -.021(3)
C20 .099(5) .076(4) .055(4) -.011(4) -.016(4) -.009(3)
C21 .100(5) .093(5) .067(4) -.015(5) -.013(4) -.001(4)
C22 .089(5) .133(6) .121(6) -.020(5) -.009(5) -.022(5)
C23 .133(6) .139(6) .117(6) -.016(6) -.044(6) .013(5)
C24 .072(3) .050(3) .070(4) .004(3) -.009(3) .000(3)
C25 .092(4) .052(3) .076(4) .011(3) -.019(5) .005(4)
C26 .110(5) .057(4) .068(4) .003(4) -.011(4) .011(3)
C27 .156(8) .085(5) .078(5) -.023(5) .024(5) -.002(4)
C28 .188(8) .106(5) .083(5) .016(6) -.037(6) -.005(4)
C29 .058(3) .050(3) .082(4) -.011(3) -.008(3) .005(3)
C30 .063(3) .048(3) .077(4) -.012(3) -.003(3) .007(3)
C31 .078(4) .048(3) .064(4) -.009(3) .006(3) .009(3)
C32 .107(4) .061(3) .086(5) -.014(4) .003(4) -.010(3)
C33 .106(4) .059(3) .097(5) .009(4) .015(4) .002(4)

loop_
_atom_type_symbol
_atom_type_scat_source
C International_Tables_Vol_IV_Table_2.2B
H International_Tables_Vol_IV_Table_2.2B
O International_Tables_Vol_IV_Table_2.2B

loop_
_geom_angle_atom_site_label_1
_geom_angle_atom_site_label_2
_geom_angle_atom_site_label_3
_geom_angle
_geom_angle_publ_flag
C2 C1 C8 108.6(4) yes
C2 C1 C9 111.9(4) yes
C8 C1 C9 105.6(4) yes
C2 C1 C29 109.3(4) yes
C8 C1 C29 109.0(4) no
C9 C1 C29 112.3(4) no
O2 C2 C1 118.9(4) no
O2 C2 C3 123.6(4) no
C1 C2 C3 117.4(4) yes
C2 C3 C4 118.6(4) yes
C2 C3 C10 121.6(4) no
C4 C3 C10 118.3(4) no
O4 C4 C3 121.9(4) no
O4 C4 C5 113.5(4) no
C3 C4 C5 124.6(4) yes
C4 C5 C6 111.0(4) no
C4 C5 C9 107.2(4) yes
C6 C5 C9 105.0(4) no
C4 C5 C19 108.2(4) no
C6 C5 C19 113.9(4) yes
C9 C5 C19 111.3(4) yes
C5 C6 C7 111.5(4) yes
C5 C6 C17 111.2(4) no
C7 C6 C17 111.2(4) no
C5 C6 C18 108.2(4) no
C7 C6 C18 107.9(4) no
C17 C6 C18 106.4(4) no
C6 C7 C8 112.1(4) yes
C6 C7 C24 117.4(4) yes
C8 C7 C24 113.3(4) no
C1 C8 C7 116.1(4) no
O9 C9 C1 124.0(4) no
O9 C9 C5 121.7(5) no
C1 C9 C5 114.2(4) yes
O10 C10 C3 119.4(4) no
O10 C10 C11 117.2(4) no
C3 C10 C11 123.2(4) yes
C10 C11 C12 118.7(6) no
C10 C11 C16 120.9(5) no
C12 C11 C16 120.2(6) no
C11 C12 C13 118.9(7) no
C12 C13 C14 120.0(9) no
C13 C14 C15 120.1(10) no
C14 C15 C16 122.2(9) no
C11 C16 C15 118.6(6) no
C5 C19 C20 113.0(4) no
C19 C20 C21 128.8(6) no
C20 C21 C22 123.8(6) no
C20 C21 C23 121.7(6) no
C22 C21 C23 114.5(6) no
C7 C24 C25 112.7(4) yes
C24 C25 C26 129.0(6) no
C25 C26 C27 125.5(6) yes
C25 C26 C28 122.1(7) no
C27 C26 C28 112.5(6) no
C1 C29 C30 113.1(4) no
C29 C30 C31 126.9(5) no
C30 C31 C32 122.6(5) no
C30 C31 C33 121.2(5) no
C32 C31 C33 116.2(4) no

loop_
_geom_bond_atom_site_label_1
_geom_bond_atom_site_label_2
_geom_bond_site_symmetry_1
_geom_bond_site_symmetry_2
_geom_bond_distance
_geom_bond_publ_flag
O2 C2 . . 1.208(6) yes
O4 C4 . . 1.299(6) yes
O9 C9 . . 1.209(7) yes
O10 C10 . . 1.268(6) yes
C1 C2 . . 1.541(6) no
C1 C8 . . 1.562(6) yes
C1 C9 . . 1.496(7) yes
C2 C3 . . 1.460(6) yes
C3 C4 . . 1.380(6) yes
C3 C10 . . 1.449(6) yes
C4 C5 . . 1.528(6) no
C5 C6 . . 1.610(7) yes
C5 C9 . . 1.534(7) no
C6 C7 . . 1.557(8) yes
C7 C8 . . 1.541(7) no
C7 C24 . . 1.540(7) yes
C24 C25 . . 1.495(8) no
C25 C26 . . 1.302(9) yes
C26 C27 . . 1.499(10) yes
C26 C28 . . 1.516(10) no
